data_1006091
loop_
_publ_author_name
'Norwig, J'
'Weitzel, H'
'Paulus, H'
'Lautenschlaeger, G'
'Rodriguez-Carvajal, J'
'Fuess, H'

_publ_section_title
;
Structural relations in mixed oxides Cux Zn1-x Nb2 O6
;
_journal_coden_ASTM JSSCBI
_journal_name_full 'Journal of Solid State Chemistry'
_journal_page_first 476
_journal_page_last 483
_journal_paper_doi 10.1006/jssc.1995.1162
_journal_volume 115
_journal_year 1995
_chemical_formula_structural '(Cu0.85 Zn0.15) Nb2 O6'
_chemical_formula_sum 'Cu0.85 Nb2 O6 Zn0.15'
_chemical_name_systematic 'Copper zinc niobium oxide (0.85/0.15/2/6)'
_space_group_IT_number 14
_symmetry_cell_setting monoclinic
_symmetry_Int_Tables_number 14
_symmetry_space_group_name_Hall '-P 2ybc'
_symmetry_space_group_name_H-M 'P 1 21/c 1'
_cell_angle_alpha 90
_cell_angle_beta 91.451(1)
_cell_angle_gamma 90
_cell_formula_units_Z 4
_cell_length_a 5.0070(1)
_cell_length_b 14.1706(2)
_cell_length_c 5.7547(1)
_cell_volume 408.2
_refine_ls_R_factor_all 0.041
_cod_original_formula_sum 'Cu.85 Nb2 O6 Zn.15'
_cod_database_code 1006091

loop_
_symmetry_equiv_pos_as_xyz
x,y,z
-x,1/2+y,1/2-z
-x,-y,-z
x,1/2-y,1/2+z

loop_
_atom_site_label
_atom_site_type_symbol
_atom_site_symmetry_multiplicity
_atom_site_Wyckoff_symbol
_atom_site_fract_x
_atom_site_fract_y
_atom_site_fract_z
_atom_site_occupancy
_atom_site_attached_hydrogens
_atom_site_calc_flag
Cu1 Cu2+ 4 e 0.2518(5) 0.0011(2) 0.3383(4) 0.85 0 d
Zn1 Zn2+ 4 e 0.2518(5) 0.0011(2) 0.3383(4) 0.15 0 d
Nb1 Nb5+ 4 e 0.7371(4) 0.1599(2) 0.2014(3) 1. 0 d
Nb2 Nb5+ 4 e 0.2336(4) 0.1623(2) 0.8411(4) 1. 0 d
O1 O2- 4 e 0.0621(6) 0.0963(2) 0.1321(5) 1. 0 d
O2 O2- 4 e 0.5759(7) 0.0784(2) 0.3991(5) 1. 0 d
O3 O2- 4 e 0.4049(6) 0.2448(2) 0.1430(4) 1. 0 d
O4 O2- 4 e 0.9008(6) 0.2448(2) 0.9040(4) 1. 0 d
O5 O2- 4 e 0.5560(6) 0.0974(2) 0.9212(5) 1. 0 d
O6 O2- 4 e 0.0643(7) 0.0795(2) 0.6489(5) 1. 0 d

loop_
_atom_type_symbol
_atom_type_oxidation_number
Cu2+ 2.000
Zn2+ 2.000
Nb5+ 5.000
O2- -2.000
